data_4507014
loop_
_publ_author_name
'Sahoo, Pathik'
'Dastidar, Parthasarathi'

_publ_section_title
;
 Secondary Ammonium Dicarboxylate (SAD)---A Supramolecular Synthon in
 Designing Low Molecular Weight Gelators Derived from Azo-Dicarboxylates
;
_journal_issue 12
_journal_name_full 'Crystal Growth &amp; Design'
_journal_page_first 5917
_journal_paper_doi 10.1021/cg301245c
_journal_volume 12
_journal_year 2012
_chemical_absolute_configuration syn
_chemical_formula_moiety 'C14 H8 N2 O4, 2(C7 H16 N)'
_chemical_formula_sum 'C28 H40 N4 O4'
_chemical_formula_weight 496.64
_chemical_name_systematic
; 
 ? 
;
_space_group_IT_number 2
_symmetry_cell_setting triclinic
_symmetry_space_group_name_Hall '-P 1'
_symmetry_space_group_name_H-M 'P -1'
_atom_sites_solution_hydrogens geom
_atom_sites_solution_primary direct
_atom_sites_solution_secondary difmap
_audit_creation_method SHELXL-97
_cell_angle_alpha 101.840(4)
_cell_angle_beta 95.145(5)
_cell_angle_gamma 103.562(4)
_cell_formula_units_Z 1
_cell_length_a 6.4485(17)
_cell_length_b 8.177(2)
_cell_length_c 13.989(4)
_cell_measurement_temperature 100(2)
_cell_volume 694.4(3)
_computing_cell_refinement 'BRUKER APEX II'
_computing_data_collection 'BRUKER APEX II'
_computing_data_reduction 'BRUKER APEX II'
_computing_molecular_graphics 'SHELXL-97, PLATON, MERCURY 2.2'
_computing_publication_material 'SHELXL-97, PLATON, MERCURY 2.2'
_computing_structure_refinement 'SHELXL-97 (Sheldrick, 1997)'
_computing_structure_solution 'SHELXS-97 (Sheldrick, 1990)'
_diffrn_ambient_temperature 100(2)
_diffrn_detector_area_resol_mean 3
_diffrn_measured_fraction_theta_full 0.904
_diffrn_measured_fraction_theta_max 0.904
_diffrn_measurement_device_type 'BRUKER CCD AREA DETECTOR'
_diffrn_measurement_method 'PHI-OMEGA SCAN'
_diffrn_radiation_monochromator graphite
_diffrn_radiation_source 'fine-focus sealed tube'
_diffrn_radiation_type MoK\a
_diffrn_radiation_wavelength 0.71073
_diffrn_reflns_av_R_equivalents 0.0147
_diffrn_reflns_av_sigmaI/netI 0.0362
_diffrn_reflns_limit_h_max 6
_diffrn_reflns_limit_h_min -3
_diffrn_reflns_limit_k_max 8
_diffrn_reflns_limit_k_min -8
_diffrn_reflns_limit_l_max 15
_diffrn_reflns_limit_l_min -14
_diffrn_reflns_number 2071
_diffrn_reflns_theta_full 22.49
_diffrn_reflns_theta_max 22.49
_diffrn_reflns_theta_min 1.50
_exptl_absorpt_coefficient_mu 0.080
_exptl_absorpt_correction_T_max 0.9928
_exptl_absorpt_correction_T_min 0.9780
_exptl_absorpt_correction_type multi-scan
_exptl_absorpt_process_details SADABS
_exptl_crystal_colour COLORLESS
_exptl_crystal_density_diffrn 1.188
_exptl_crystal_density_method 'not measured'
_exptl_crystal_description BLOCK
_exptl_crystal_F_000 268
_exptl_crystal_size_max 0.28
_exptl_crystal_size_mid 0.18
_exptl_crystal_size_min 0.09
_refine_diff_density_max 0.245
_refine_diff_density_min -0.164
_refine_diff_density_rms 0.047
_refine_ls_extinction_coef 0.000(7)
_refine_ls_extinction_expression Fc^*^=kFc[1+0.001xFc^2^\l^3^/sin(2\q)]^-1/4^
_refine_ls_extinction_method SHELXL
_refine_ls_goodness_of_fit_ref 1.097
_refine_ls_hydrogen_treatment mixed
_refine_ls_matrix_type full
_refine_ls_number_parameters 233
_refine_ls_number_reflns 1635
_refine_ls_number_restraints 0
_refine_ls_restrained_S_all 1.097
_refine_ls_R_factor_all 0.0932
_refine_ls_R_factor_gt 0.0766
_refine_ls_shift/su_max 1.944
_refine_ls_shift/su_mean 0.009
_refine_ls_structure_factor_coef Fsqd
_refine_ls_weighting_details 'calc w=1/[\s^2^(Fo^2^)+(0.1097P)^2^+0.5613P] where P=(Fo^2^+2Fc^2^)/3'
_refine_ls_weighting_scheme calc
_refine_ls_wR_factor_gt 0.2081
_refine_ls_wR_factor_ref 0.2211
_reflns_number_gt 1278
_reflns_number_total 1635
_reflns_threshold_expression >2sigma(I)
_cod_data_source_file cg301245c_si_002.cif
_cod_data_source_block PS0619fkm
_cod_depositor_comments
;
The following automatic conversions were performed:

'_symmetry_cell_setting' value 'TRICLINIC' changed to 'triclinic'
according to /home/saulius/struct/CIF-dictionaries/cif_core.dic
dictionary named 'cif_core.dic' version 2.4.2 from
2011-04-26.

'_exptl_absorpt_correction_type' value 'MULTI-SCAN'
changed to 'multi-scan' according to
/home/saulius/struct/CIF-dictionaries/cif_core.dic dictionary named
'cif_core.dic' version 2.4.2 from 2011-04-26.

Automatic conversion script
Id: cif_fix_values 1891 2012-01-12 08:04:46Z andrius 
;
_cod_original_sg_symbol_H-M P-1
_cod_database_code 4507014

loop_
_symmetry_equiv_pos_as_xyz
'x, y, z'
'-x, -y, -z'

loop_
_atom_site_label
_atom_site_type_symbol
_atom_site_fract_x
_atom_site_fract_y
_atom_site_fract_z
_atom_site_U_iso_or_equiv
_atom_site_adp_type
_atom_site_occupancy
_atom_site_symmetry_multiplicity
_atom_site_calc_flag
_atom_site_refinement_flags
O1 O 0.2695(6) 0.7804(4) 0.5512(2) 0.0770(12) Uani 1 1 d .
O2 O 0.4816(6) 0.6569(4) 0.6295(2) 0.0774(12) Uani 1 1 d .
N10 N 0.0727(7) 0.9747(6) 1.0070(4) 0.0926(17) Uani 1 1 d .
C12 C 0.7323(9) 0.7965(8) 0.4559(3) 0.0844(17) Uani 1 1 d .
H12A H 0.8382 0.7598 0.4188 0.127 Uiso 1 1 calc R
H12B H 0.7605 0.7857 0.5225 0.127 Uiso 1 1 calc R
H12C H 0.7392 0.9151 0.4559 0.127 Uiso 1 1 calc R
C3 C 0.3424(8) 0.7402(5) 0.6264(3) 0.0552(12) Uani 1 1 d .
C4 C 0.2622(7) 0.8031(5) 0.7215(3) 0.0461(11) Uani 1 1 d .
C9 C 0.0804(8) 0.8642(6) 0.7223(4) 0.0599(13) Uani 1 1 d .
C8 C 0.0091(11) 0.9183(7) 0.8128(5) 0.0714(16) Uani 1 1 d .
C7 C 0.1232(11) 0.9133(6) 0.8996(3) 0.0716(16) Uani 1 1 d .
C6 C 0.3013(10) 0.8528(6) 0.8985(4) 0.0682(15) Uani 1 1 d .
C5 C 0.3702(9) 0.7987(6) 0.8109(3) 0.0584(13) Uani 1 1 d .
C15 C 0.4832(11) 0.6854(8) 0.1358(4) 0.0747(16) Uani 1 1 d .
C16 C 0.2606(10) 0.5656(8) 0.1045(4) 0.0764(17) Uani 1 1 d .
C17 C 0.1140(10) 0.6037(9) 0.1787(4) 0.0759(16) Uani 1 1 d .
C18 C 0.2070(8) 0.5953(7) 0.2802(4) 0.0633(14) Uani 1 1 d .
C13 C 0.4320(7) 0.7131(6) 0.3131(3) 0.0483(12) Uani 1 1 d .
C14 C 0.5785(8) 0.6780(7) 0.2372(3) 0.0568(13) Uani 1 1 d .
N11 N 0.5145(7) 0.6867(6) 0.4102(3) 0.0561(11) Uani 1 1 d .
H9 H 0.004(6) 0.872(4) 0.665(3) 0.039(10) Uiso 1 1 d .
H8 H -0.100(7) 0.948(5) 0.799(3) 0.048(14) Uiso 1 1 d .
H5 H 0.488(9) 0.764(7) 0.810(4) 0.084(19) Uiso 1 1 d .
H6 H 0.383(10) 0.849(8) 0.969(5) 0.13(2) Uiso 1 1 d .
H17A H 0.099(7) 0.712(7) 0.175(3) 0.070(16) Uiso 1 1 d .
H17B H -0.036(10) 0.528(7) 0.158(4) 0.096(17) Uiso 1 1 d .
H16A H 0.211(8) 0.574(6) 0.043(4) 0.081(15) Uiso 1 1 d .
H16B H 0.267(8) 0.440(7) 0.100(4) 0.083(16) Uiso 1 1 d .
H15A H 0.460(9) 0.811(8) 0.138(4) 0.100(18) Uiso 1 1 d .
H14A H 0.719(8) 0.759(6) 0.258(3) 0.076(15) Uiso 1 1 d .
H14B H 0.583(6) 0.561(6) 0.239(3) 0.049(11) Uiso 1 1 d .
H13 H 0.436(7) 0.836(6) 0.325(3) 0.075(14) Uiso 1 1 d .
H18B H 0.212(8) 0.468(7) 0.280(4) 0.094(17) Uiso 1 1 d .
H18A H 0.118(8) 0.625(6) 0.327(4) 0.069(14) Uiso 1 1 d .
H11A H 0.519(7) 0.572(7) 0.404(3) 0.071(15) Uiso 1 1 d .
H11B H 0.413(8) 0.714(6) 0.460(4) 0.079(15) Uiso 1 1 d .
H15B H 0.586(9) 0.664(7) 0.096(4) 0.090(19) Uiso 1 1 d .

loop_
_atom_site_aniso_label
_atom_site_aniso_U_11
_atom_site_aniso_U_22
_atom_site_aniso_U_33
_atom_site_aniso_U_23
_atom_site_aniso_U_13
_atom_site_aniso_U_12
O1 0.109(3) 0.100(3) 0.0411(18) 0.0174(17) 0.0266(18) 0.056(2)
O2 0.110(3) 0.081(2) 0.064(2) 0.0228(17) 0.0371(19) 0.056(2)
N10 0.077(4) 0.082(3) 0.116(4) 0.046(3) -0.003(3) 0.001(3)
C12 0.080(4) 0.112(5) 0.053(3) 0.006(3) 0.003(3) 0.023(3)
C3 0.073(3) 0.051(3) 0.049(3) 0.011(2) 0.021(2) 0.025(2)
C4 0.060(3) 0.037(2) 0.042(2) 0.0077(17) 0.021(2) 0.010(2)
C9 0.063(3) 0.060(3) 0.056(3) 0.008(2) 0.019(3) 0.017(2)
C8 0.065(4) 0.060(3) 0.094(5) 0.009(3) 0.047(3) 0.020(3)
C7 0.113(5) 0.056(3) 0.031(3) -0.004(2) 0.037(3) -0.003(3)
C6 0.087(4) 0.062(3) 0.054(3) 0.007(2) 0.031(3) 0.015(3)
C5 0.070(4) 0.060(3) 0.048(3) 0.011(2) 0.022(3) 0.019(3)
C15 0.085(4) 0.088(4) 0.051(3) 0.021(3) 0.024(3) 0.011(3)
C16 0.095(4) 0.082(4) 0.043(3) 0.011(3) 0.007(3) 0.011(3)
C17 0.064(4) 0.083(4) 0.075(4) 0.018(3) 0.000(3) 0.013(3)
C18 0.059(3) 0.075(4) 0.061(3) 0.016(3) 0.030(3) 0.020(3)
C13 0.062(3) 0.041(3) 0.044(2) 0.0070(19) 0.019(2) 0.016(2)
C14 0.057(3) 0.059(3) 0.050(3) 0.011(2) 0.022(2) 0.004(3)
N11 0.076(3) 0.062(3) 0.036(2) 0.0110(17) 0.017(2) 0.028(2)

loop_
_atom_type_symbol
_atom_type_description
_atom_type_scat_dispersion_real
_atom_type_scat_dispersion_imag
_atom_type_scat_source
C C 0.0033 0.0016 'International Tables Vol C Tables 4.2.6.8 and 6.1.1.4'
H H 0.0000 0.0000 'International Tables Vol C Tables 4.2.6.8 and 6.1.1.4'
N N 0.0061 0.0033 'International Tables Vol C Tables 4.2.6.8 and 6.1.1.4'
O O 0.0106 0.0060 'International Tables Vol C Tables 4.2.6.8 and 6.1.1.4'

loop_
_geom_angle_atom_site_label_1
_geom_angle_atom_site_label_2
_geom_angle_atom_site_label_3
_geom_angle
_geom_angle_site_symmetry_1
_geom_angle_site_symmetry_3
O1 O1 C3 0(10) 1 .
O2 O2 C3 0(10) 1 .
N10 N10 C7 102.2(7) 2_577 .
N11 C12 H12A 109.5 . .
N11 C12 H12B 109.5 . .
H12A C12 H12B 109.5 . .
N11 C12 H12C 109.5 . .
H12A C12 H12C 109.5 . .
H12B C12 H12C 109.5 . .
O2 C3 O2 0.0(3) 1 .
O2 C3 O1 125.2(4) 1 .
O2 C3 O1 125.2(4) . .
O2 C3 O1 125.2(4) 1 1
O2 C3 O1 125.2(4) . 1
O1 C3 O1 0.0(3) . 1
O2 C3 C4 117.5(4) 1 .
O2 C3 C4 117.5(4) . .
O1 C3 C4 117.3(4) . .
O1 C3 C4 117.3(4) 1 .
C9 C4 C5 118.4(4) . .
C9 C4 C3 121.4(4) . .
C5 C4 C3 120.2(4) . .
C4 C9 C8 119.4(5) . .
C4 C9 H9 122(2) . .
C8 C9 H9 119(2) . .
C7 C8 C9 120.0(6) . .
C7 C8 H8 135(3) . .
C9 C8 H8 105(3) . .
C6 C7 C8 120.4(5) . .
C6 C7 N10 112.7(5) . .
C8 C7 N10 126.9(6) . .
C7 C6 C5 119.9(5) . .
C7 C6 H6 117(3) . .
C5 C6 H6 123(3) . .
C6 C5 C4 121.9(6) . .
C6 C5 H5 120(4) . .
C4 C5 H5 118(4) . .
C16 C15 C14 111.6(4) . .
C16 C15 H15A 104(3) . .
C14 C15 H15A 110(3) . .
C16 C15 H15B 116(3) . .
C14 C15 H15B 104(3) . .
H15A C15 H15B 110(4) . .
C17 C16 C15 111.2(5) . .
C17 C16 H16A 113(3) . .
C15 C16 H16A 108(3) . .
C17 C16 H16B 106(3) . .
C15 C16 H16B 110(3) . .
H16A C16 H16B 108(4) . .
C16 C17 C18 111.1(5) . .
C16 C17 H17A 104(3) . .
C18 C17 H17A 114(3) . .
C16 C17 H17B 112(3) . .
C18 C17 H17B 112(3) . .
H17A C17 H17B 103(4) . .
C17 C18 C13 112.1(4) . .
C17 C18 H18B 110(3) . .
C13 C18 H18B 109(3) . .
C17 C18 H18A 111(3) . .
C13 C18 H18A 109(3) . .
H18B C18 H18A 106(4) . .
N11 C13 C14 111.5(4) . .
N11 C13 C18 108.0(4) . .
C14 C13 C18 111.2(4) . .
N11 C13 H13 106(3) . .
C14 C13 H13 107(3) . .
C18 C13 H13 113(3) . .
C15 C14 C13 111.7(5) . .
C15 C14 H14A 111(3) . .
C13 C14 H14A 110(3) . .
C15 C14 H14B 111(2) . .
C13 C14 H14B 101(2) . .
H14A C14 H14B 112(4) . .
C12 N11 C13 115.6(4) . .
C12 N11 H11A 107(3) . .
C13 N11 H11A 110(3) . .
C12 N11 H11B 106(3) . .
C13 N11 H11B 109(3) . .
H11A N11 H11B 109(4) . .

loop_
_geom_bond_atom_site_label_1
_geom_bond_atom_site_label_2
_geom_bond_distance
_geom_bond_site_symmetry_2
O1 C3 1.250(5) .
O2 C3 1.250(5) .
N10 N10 1.127(9) 2_577
N10 C7 1.571(8) .
C12 N11 1.483(6) .
C12 H12A 0.9600 .
C12 H12B 0.9600 .
C12 H12C 0.9600 .
C3 O2 1.250(5) 1
C3 O1 1.250(5) 1
C3 C4 1.506(6) .
C4 C9 1.378(6) .
C4 C5 1.387(6) .
C9 C8 1.407(7) .
C9 H9 0.93(4) .
C8 C7 1.375(9) .
C8 H8 0.81(4) .
C7 C6 1.353(8) .
C6 C5 1.364(7) .
C6 H6 1.09(6) .
C5 H5 0.87(6) .
C15 C16 1.505(8) .
C15 C14 1.513(7) .
C15 H15A 1.07(6) .
C15 H15B 0.93(6) .
C16 C17 1.500(8) .
C16 H16A 0.91(5) .
C16 H16B 1.03(5) .
C17 C18 1.512(7) .
C17 H17A 0.93(5) .
C17 H17B 1.00(6) .
C18 C13 1.513(6) .
C18 H18B 1.05(6) .
C18 H18A 0.94(5) .
C13 N11 1.491(5) .
C13 C14 1.511(6) .
C13 H13 0.98(5) .
C14 H14A 0.97(5) .
C14 H14B 0.97(4) .
N11 H11A 0.93(5) .
N11 H11B 1.02(6) .

loop_
_geom_hbond_atom_site_label_D
_geom_hbond_atom_site_label_H
_geom_hbond_atom_site_label_A
_geom_hbond_distance_DH
_geom_hbond_distance_HA
_geom_hbond_distance_DA
_geom_hbond_angle_DHA
_geom_hbond_site_symmetry_A
N11 H11A O2 0.93(5) 1.84(6) 2.757(6) 171(4) 2_666
N11 H11B O1 1.02(6) 1.72(6) 2.735(5) 173(4) 1
N11 H11B O2 1.02(6) 2.53(5) 3.149(5) 118(3) 1
